data_1546477
loop_
_publ_author_name
'Leonowicz, M. E.'
'Johnson, Jack W.'
'Brody, J. F.'
'Shannon Jr, H. F.'
'Newsam, J. M.'

_publ_section_title
;
 Vanadyl hydrogenphosphate hydrates: VO(HPO4).4H2O and VO(HPO4).0.5H2O
;
_journal_name_full 'Journal of Solid State Chemistry'
_journal_page_first 370
_journal_page_last 378
_journal_volume 56
_journal_year 1985
_chemical_formula_sum 'H9 O9 P V'
_chemical_formula_weight 234.98
_space_group_IT_number 2
_symmetry_cell_setting triclinic
_symmetry_Int_Tables_number 2
_symmetry_space_group_name_Hall '-P 1'
_symmetry_space_group_name_H-M 'P -1'
_cell_angle_alpha 79.95(2)
_cell_angle_beta 76.33(3)
_cell_angle_gamma 71.03(3)
_cell_formula_units_Z 4
_cell_length_a 6.379(2)
_cell_length_b 8.921(2)
_cell_length_c 13.462(3)
_cell_volume 700.0(3)
_diffrn_ambient_temperature 293
_diffrn_radiation_probe x-ray
_diffrn_radiation_type MoK\a
_diffrn_radiation_wavelength 0.71069
_exptl_absorpt_coefficient_mu 1.75
_exptl_crystal_density_diffrn 2.23
_refine_ls_number_parameters 140
_refine_ls_number_reflns 1250
_refine_ls_R_factor_gt 0.058
_refine_ls_wR_factor_gt 0.065
_cod_data_source_file JSSC-1985-56-370-378-1.cif
_cod_data_source_block 4H2O
_cod_database_code 1546477

loop_
_symmetry_equiv_pos_site_id
_symmetry_equiv_pos_as_xyz
1 x,y,z
2 -x,-y,-z

loop_
_atom_site_label
_atom_site_type_symbol
_atom_site_thermal_displace_type
_atom_site_fract_x
_atom_site_fract_y
_atom_site_fract_z
_atom_site_occupancy
_atom_site_U_iso_or_equiv
_atom_site_calc_flag
_atom_site_refinement_flags
_atom_site_disorder_assembly
_atom_site_disorder_group
V1 V Uiso -0.1575(3) 0.5172(2) 0.80240(10) 1.000 0.0115(5) . . . .
V2 V Uiso 0.2318(3) 0.8866(2) 0.69110(10) 1.000 0.0114(5) . . . .
P1 P Uiso 0.3657(4) 0.5128(3) 0.7575(2) 1.000 0.0105(6) . . . .
P2 P Uiso -0.2937(4) 0.8903(3) 0.7307(2) 1.000 0.0122(8) . . . .
O1 O Uiso -0.2830(10) 0.7505(8) 0.8118(6) 1.000 0.0165(13) . . . .
O2 O Uiso 0.1390(10) 0.5173(8) 0.8278(5) 1.000 0.0177(13) . . . .
O3 O Uiso -0.0580(10) 0.2732(8) 0.8488(6) 1.000 0.0177(13) . . . .
O4 O Uiso -0.4670(10) 0.4945(8) 0.8243(5) 1.000 0.0177(13) . . . .
O5 O Uiso -0.0890(10) 0.5078(8) 0.6806(6) 1.000 0.0190(13) . . . .
O6 O Uiso -0.2500(10) 0.5153(9) 0.9773(6) 1.000 0.0228(13) . . . .
O7 O Uiso 0.3490(10) 0.6557(8) 0.6727(5) 1.000 0.0101(13) . . . .
O8 O Uiso 0.5480(10) 0.9014(8) 0.6589(5) 1.000 0.0152(13) . . . .
O9 O Uiso 0.2940(10) 0.9228(8) 0.5188(6) 1.000 0.019(3) . . . .
O10 O Uiso 0.1810(10) 0.8765(9) 0.8128(6) 1.000 0.024(3) . . . .
O11 O Uiso -0.0650(10) 0.8894(8) 0.6633(5) 1.000 0.0165(13) . . . .
O12 O Uiso 0.1290(10) 1.1319(9) 0.6704(6) 1.000 0.0203(13) . . . .
O13 O Uiso 0.4530(10) 0.3574(8) 0.6981(6) 1.000 0.022(3) . . . .
O14 O Uiso -0.3870(10) 1.0404(8) 0.7931(6) 1.000 0.019(3) . . . .
O15 O Uiso 0.6430(10) 0.1612(9) -0.0032(7) 1.000 0.034(3) . . . .
O16 O Uiso 0.3330(10) 0.4029(9) 0.5150(6) 1.000 0.023(3) . . . .
O17 O Uiso 0.9480(10) 0.2844(9) 0.5084(6) 1.000 0.025(3) . . . .
O18 O Uiso 0.1890(10) 0.1652(10) -0.0023(7) 1.000 0.039(3) . . . .

loop_
_geom_angle_atom_site_label_1
_geom_angle_atom_site_label_2
_geom_angle_atom_site_label_3
_geom_angle
_geom_angle_site_symmetry_1
_geom_angle_site_symmetry_2
_geom_angle_site_symmetry_3
_geom_angle_publ_flag
O1 V1 O2 91.1(3) . . . yes
O1 V1 O3 159.6(3) . . . yes
O1 V1 O4 91.4(3) . . . yes
O1 V1 O5 102.5(3) . . . yes
O1 V1 O6 80.7(3) . . . yes
O2 V1 O3 86.2(3) . . . yes
O2 V1 O4 161.9(3) . . . yes
O2 V1 O5 98.8(3) . . . yes
O2 V1 O6 81.4(3) . . . yes
O3 V1 O4 85.2(3) . . . yes
O3 V1 O5 97.9(3) . . . yes
O3 V1 O6 78.9(3) . . . yes
O4 V1 O5 98.2(3) . . . yes
O4 V1 O6 81.3(3) . . . yes
O5 V1 O6 176.8(3) . . . yes
O7 V2 O8 90.3(3) . . . yes
O7 V2 O9 84.8(3) . . . yes
O7 V2 O10 99.9(3) . . . yes
O7 V2 O11 88.9(3) . . . yes
O7 V2 O12 165.6(3) . . . yes
O8 V2 O9 79.1(3) . . . yes
O8 V2 O10 100.7(3) . . . yes
O8 V2 O11 157.5(3) . . . yes
O8 V2 O12 86.4(3) . . . yes
O9 V2 O10 175.3(3) . . . yes
O9 V2 O11 78.5(3) . . . yes
O9 V2 O12 80.8(3) . . . yes
O10 V2 O11 101.6(3) . . . yes
O10 V2 O12 94.5(4) . . . yes
O11 V2 O12 88.8(3) . . . yes
O2 P1 O7 112.6(4) . . . yes
O2 P1 O13 109.1(4) . . . yes
O2 P1 O4 107.7(4) . . 1_655 yes
O7 P1 O13 105.7(4) . . . yes
O4 P1 O7 114.8(4) 1_655 . . yes
O4 P1 O13 106.6(4) 1_655 . . yes
O1 P2 O11 113.6(4) . . . yes
O1 P2 O14 104.4(4) . . . yes
O1 P2 O8 112.7(4) . . 1_455 yes
O11 P2 O14 109.5(4) . . . yes
O8 P2 O11 107.0(4) 1_455 . . yes
O8 P2 O14 109.7(4) 1_455 . . yes
V1 O1 P2 131.5(5) . . . yes
V1 O2 P1 133.1(4) . . . yes
V1 O4 P1 136.0(4) . . 1_455 yes
V2 O7 P1 127.7(4) . . . yes
V2 O8 P2 130.2(4) . . 1_655 yes
V2 O11 P2 134.2(4) . . . yes

loop_
_geom_bond_atom_site_label_1
_geom_bond_atom_site_label_2
_geom_bond_distance
_geom_bond_site_symmetry_1
_geom_bond_site_symmetry_2
_geom_bond_publ_flag
V1 O1 1.987(7) . . yes
V1 O2 2.000(7) . . yes
V1 O3 2.085(7) . . yes
V1 O4 1.997(7) . . yes
V1 O5 1.604(8) . . yes
V1 O6 2.287(8) . . yes
V2 O7 1.988(7) . . yes
V2 O8 2.003(7) . . yes
V2 O9 2.243(8) . . yes
V2 O10 1.586(8) . . yes
V2 O11 2.007(7) . . yes
V2 O12 2.058(8) . . yes
P1 O2 1.522(7) . . yes
P1 O7 1.550(7) . . yes
P1 O13 1.596(8) . . yes
P1 O4 1.504(7) . 1_655 yes
P2 O1 1.502(8) . . yes
P2 O11 1.524(7) . . yes
P2 O14 1.578(8) . . yes
P2 O8 1.525(7) . 1_455 yes

loop_
_geom_torsion_atom_site_label_1
_geom_torsion_atom_site_label_2
_geom_torsion_atom_site_label_3
_geom_torsion_atom_site_label_4
_geom_torsion
_geom_torsion_site_symmetry_1
_geom_torsion_site_symmetry_2
_geom_torsion_site_symmetry_3
_geom_torsion_site_symmetry_4
_geom_torsion_publ_flag
O2 V1 O1 P2 93.0(6) . . . . no
O3 V1 O1 P2 175.0(6) . . . . no
O4 V1 O1 P2 -104.9(6) . . . . no
O5 V1 O1 P2 -6.2(7) . . . . no
O6 V1 O1 P2 174.1(6) . . . . no
O1 V1 O2 P1 -101.9(6) . . . . no
O3 V1 O2 P1 98.3(6) . . . . no
O5 V1 O2 P1 0.9(6) . . . . no
O6 V1 O2 P1 177.6(6) . . . . no
O1 V1 O4 P1 84.9(6) . . . 1_455 no
O3 V1 O4 P1 -115.2(6) . . . 1_455 no
O5 V1 O4 P1 -17.9(7) . . . 1_455 no
O6 V1 O4 P1 165.3(6) . . . 1_455 no
O8 V2 O7 P1 104.5(5) . . . . no
O9 V2 O7 P1 -176.6(5) . . . . no
O10 V2 O7 P1 3.6(6) . . . . no
O11 V2 O7 P1 -98.0(5) . . . . no
O7 V2 O8 P2 -95.0(5) . . . 1_655 no
O9 V2 O8 P2 -179.6(6) . . . 1_655 no
O10 V2 O8 P2 5.2(6) . . . 1_655 no
O11 V2 O8 P2 177.2(6) . . . 1_655 no
O12 V2 O8 P2 99.1(6) . . . 1_655 no
O7 V2 O11 P2 102.7(6) . . . . no
O8 V2 O11 P2 -169.3(6) . . . . no
O9 V2 O11 P2 -172.5(6) . . . . no
O10 V2 O11 P2 2.7(7) . . . . no
O12 V2 O11 P2 -91.6(6) . . . . no
O7 P1 O2 V1 59.4(7) . . . . no
O13 P1 O2 V1 -57.6(7) . . . . no
O4 P1 O2 V1 -172.9(5) 1_655 . . . no
O2 P1 O7 V2 56.5(6) . . . . no
O13 P1 O7 V2 175.5(5) . . . . no
O4 P1 O7 V2 -67.3(6) 1_655 . . . no
O2 P1 O4 V1 -166.3(5) . . 1_655 1_655 no
O7 P1 O4 V1 -39.9(7) . . 1_655 1_655 no
O13 P1 O4 V1 76.7(7) . . 1_655 1_655 no
O11 P2 O1 V1 -53.9(7) . . . . no
O14 P2 O1 V1 -173.0(5) . . . . no
O8 P2 O1 V1 68.0(7) 1_455 . . . no
O1 P2 O11 V2 -58.0(7) . . . . no
O14 P2 O11 V2 58.3(7) . . . . no
O8 P2 O11 V2 177.1(5) 1_455 . . . no
O1 P2 O8 V2 47.7(7) . . 1_455 1_455 no
O11 P2 O8 V2 173.1(5) . . 1_455 1_455 no
O14 P2 O8 V2 -68.2(6) . . 1_455 1_455 no
